data_7126968
loop_
_publ_author_name
'Nesmelov, Andrei'
'Lee, David'
'Bejger, Christopher'
'Kocherga, Margaret'
'Lyles, Zachary'
'Greenier, Madeline K.'
'Vitallo, Ashley Ariel'
'Kaouk, Ghallia'
'Jones, Daniel S.'
'Schmedake, Thomas A.'

_publ_section_title
;
 Accessing new microporous polyspirobifluorenes via a C/Si switch.
;
_journal_issue 68
_journal_name_full 'Chemical communications (Cambridge, England)'
_journal_page_first 9846
_journal_page_last 9849
_journal_paper_doi 10.1039/d0cc02767g
_journal_volume 56
_journal_year 2020
_chemical_compound_source 'synthesis as described'
_chemical_formula_moiety 'C24 H12 Br4 Si, C7 H8'
_chemical_formula_sum 'C31 H20 Br4 Si'
_chemical_formula_weight 740.2
_chemical_name_common 2,2?,7,7?-tetrabromo-9,9?-spriosilabifluorene
_chemical_name_systematic 2,2?,7,7?-tetrabromo-9,9?-spriosilabifluorene
_space_group_IT_number 2
_space_group_name_Hall '-P 1'
_space_group_name_H-M_alt 'P -1'
_symmetry_cell_setting triclinic
_symmetry_Int_Tables_number 2
_symmetry_space_group_name_Hall '-P 1'
_symmetry_space_group_name_H-M 'P -1'
_atom_sites_solution_hydrogens geom
_atom_sites_solution_primary direct
_atom_sites_solution_secondary difmap
_audit_creation_date 2015-06-22T15:57:22-00:00
_audit_creation_method 'WinGX routine CIF_UPDATE'
_audit_update_record
;
2020-04-06 deposited with the CCDC.	2020-07-20 downloaded from the CCDC.
;
_cell_angle_alpha 74.098(5)
_cell_angle_beta 80.106(6)
_cell_angle_gamma 83.183(5)
_cell_formula_units_Z 2
_cell_length_a 11.1507(8)
_cell_length_b 11.5156(6)
_cell_length_c 11.6809(8)
_cell_measurement_reflns_used 7296
_cell_measurement_temperature 100(1)
_cell_measurement_theta_max 66.994
_cell_measurement_theta_min 3.949
_cell_measurement_wavelength 1.54184
_cell_volume 1416.99(16)
_computing_cell_refinement
;
        CrysAlisPro, Agilent Technologies,
        Version 1.171.37.35 (release 13-08-2014 CrysAlis171 .NET)
        (compiled Aug 13 2014,18:06:01)
;
_computing_data_collection
;
        CrysAlisPro, Agilent Technologies,
        Version 1.171.37.35 (release 13-08-2014 CrysAlis171 .NET)
        (compiled Aug 13 2014,18:06:01)
;
_computing_data_reduction
;
        CrysAlisPro, Agilent Technologies,
        Version 1.171.37.35 (release 13-08-2014 CrysAlis171 .NET)
        (compiled Aug 13 2014,18:06:01)
;
_computing_molecular_graphics 'Ortep-3 for Windows (Farrugia, 1997)'
_computing_publication_material 'WinGX publication routines (Farrugia, 1999)'
_computing_structure_refinement 'SHELXL-97 (Sheldrick, 2008)'
_diffrn_ambient_temperature 100(1)
_diffrn_detector 'CCD plate'
_diffrn_detector_area_resol_mean 10.4419
_diffrn_measured_fraction_theta_full 0.992
_diffrn_measured_fraction_theta_max 0.992
_diffrn_measurement_device 'four-circle diffractometer'
_diffrn_measurement_device_type 'Xcalibur, Atlas, Gemini ultra'
_diffrn_measurement_method '\w scans'
_diffrn_orient_matrix_UB_11 -0.0899079
_diffrn_orient_matrix_UB_12 -0.0879713
_diffrn_orient_matrix_UB_13 0.0856541
_diffrn_orient_matrix_UB_21 0.0580781
_diffrn_orient_matrix_UB_22 -0.1011779
_diffrn_orient_matrix_UB_23 -0.0596624
_diffrn_orient_matrix_UB_31 0.0912406
_diffrn_orient_matrix_UB_32 -0.0385373
_diffrn_orient_matrix_UB_33 0.0912084
_diffrn_radiation_monochromator graphite
_diffrn_radiation_probe x-ray
_diffrn_radiation_type CuK\a
_diffrn_radiation_wavelength 1.54184
_diffrn_reflns_av_R_equivalents 0.0388
_diffrn_reflns_av_unetI/netI 0.0313
_diffrn_reflns_limit_h_max 13
_diffrn_reflns_limit_h_min -10
_diffrn_reflns_limit_k_max 13
_diffrn_reflns_limit_k_min -13
_diffrn_reflns_limit_l_max 13
_diffrn_reflns_limit_l_min -12
_diffrn_reflns_number 14024
_diffrn_reflns_theta_full 67.17
_diffrn_reflns_theta_max 67.17
_diffrn_reflns_theta_min 3.98
_diffrn_source 'sealed X-ray tube'
_exptl_absorpt_coefficient_mu 7.476
_exptl_absorpt_correction_T_max 1
_exptl_absorpt_correction_T_min 0.55373
_exptl_absorpt_correction_type multi-scan
_exptl_absorpt_process_details
;
        CrysAlisPro, Agilent Technologies,
        Version 1.171.37.35 (release 13-08-2014 CrysAlis171 .NET)
        (compiled Aug 13 2014,18:06:01)
        Empirical absorption correction using spherical harmonics,
 implemented in SCALE3 ABSPACK scaling algorithm.
;
_exptl_crystal_colour colourless
_exptl_crystal_density_diffrn 1.735
_exptl_crystal_density_method 'not measured'
_exptl_crystal_description prism
_exptl_crystal_F_000 720
_exptl_crystal_size_max 0.25
_exptl_crystal_size_mid 0.17
_exptl_crystal_size_min 0.13
_refine_diff_density_max 0.577
_refine_diff_density_min -0.83
_refine_diff_density_rms 0.123
_refine_ls_extinction_method none
_refine_ls_goodness_of_fit_ref 1.069
_refine_ls_hydrogen_treatment constr
_refine_ls_matrix_type full
_refine_ls_number_parameters 326
_refine_ls_number_reflns 5027
_refine_ls_number_restraints 0
_refine_ls_restrained_S_all 1.069
_refine_ls_R_factor_all 0.0354
_refine_ls_R_factor_gt 0.0326
_refine_ls_shift/su_max 0.002
_refine_ls_shift/su_mean 0
_refine_ls_structure_factor_coef Fsqd
_refine_ls_weighting_details 'calc w=1/[\s^2^(Fo^2^)+(0.0560P)^2^+0.6076P] where P=(Fo^2^+2Fc^2^)/3'
_refine_ls_weighting_scheme calc
_refine_ls_wR_factor_gt 0.0853
_refine_ls_wR_factor_ref 0.0877
_reflns_number_gt 4666
_reflns_number_total 5027
_reflns_threshold_expression >2\s(I)
_cod_data_source_file d0cc02767g2.cif
_cod_data_source_block gk_27-tbssbf_x6_cu1
_cod_depositor_comments 'Adding full bibliography for 7126968--7126969.cif.'
_cod_database_code 7126968

loop_
_symmetry_equiv_pos_as_xyz
'x, y, z'
'-x, -y, -z'

loop_
_atom_site_label
_atom_site_type_symbol
_atom_site_fract_x
_atom_site_fract_y
_atom_site_fract_z
_atom_site_U_iso_or_equiv
_atom_site_adp_type
_atom_site_occupancy
_atom_site_symmetry_multiplicity
_atom_site_calc_flag
_atom_site_refinement_flags
_atom_site_disorder_assembly
_atom_site_disorder_group
Br2 Br 0.31669(3) 0.56631(3) 0.64838(3) 0.02693(11) Uani 1 1 d . . .
Br4 Br 0.52998(3) -0.22106(3) 0.97824(3) 0.02227(10) Uani 1 1 d . . .
Br3 Br 1.06543(3) 0.42340(3) 0.29533(3) 0.02356(10) Uani 1 1 d . . .
Br1 Br 1.11223(3) 0.15597(4) 1.05634(3) 0.03116(11) Uani 1 1 d . . .
C6 C 0.7673(2) 0.3600(2) 0.8961(2) 0.0133(5) Uani 1 1 d . . .
C18 C 0.8280(2) 0.1264(3) 0.5612(2) 0.0126(5) Uani 1 1 d . . .
C2 C 0.9154(3) 0.3386(3) 1.0305(3) 0.0208(6) Uani 1 1 d . . .
H2 H 0.9469 0.3653 1.0887 0.025 Uiso 1 1 calc R . .
C19 C 0.7523(2) 0.0386(3) 0.6536(2) 0.0134(5) Uani 1 1 d . . .
C8 C 0.6298(2) 0.3605(2) 0.7536(2) 0.0137(5) Uani 1 1 d . . .
C10 C 0.4558(2) 0.5039(3) 0.7244(3) 0.0173(6) Uani 1 1 d . . .
C24 C 0.7335(2) -0.0769(3) 0.6465(3) 0.0150(5) Uani 1 1 d . . .
H24 H 0.7669 -0.1028 0.5763 0.018 Uiso 1 1 calc R . .
C4 C 0.9270(2) 0.1971(3) 0.9076(2) 0.0165(6) Uani 1 1 d . . .
H4 H 0.9656 0.1276 0.8839 0.02 Uiso 1 1 calc R . .
C23 C 0.6656(3) -0.1541(3) 0.7426(3) 0.0168(6) Uani 1 1 d . . .
H23 H 0.6528 -0.2329 0.7386 0.02 Uiso 1 1 calc R . .
C5 C 0.8260(2) 0.2583(3) 0.8585(2) 0.0138(5) Uani 1 1 d . . .
C9 C 0.5270(2) 0.4046(2) 0.6970(2) 0.0155(6) Uani 1 1 d . . .
H9 H 0.506 0.3674 0.6406 0.019 Uiso 1 1 calc R . .
C20 C 0.7007(2) 0.0775(2) 0.7575(2) 0.0135(5) Uani 1 1 d . . .
C17 C 0.8387(2) 0.2357(3) 0.5906(2) 0.0135(5) Uani 1 1 d . . .
C21 C 0.6330(2) 0.0003(3) 0.8526(2) 0.0144(5) Uani 1 1 d . . .
H21 H 0.598 0.0256 0.9227 0.017 Uiso 1 1 calc R . .
C3 C 0.9717(3) 0.2388(3) 0.9923(3) 0.0201(6) Uani 1 1 d . . .
C13 C 0.8895(2) 0.1081(3) 0.4520(3) 0.0162(6) Uani 1 1 d . . .
H13 H 0.883 0.035 0.4315 0.019 Uiso 1 1 calc R . .
C1 C 0.8125(3) 0.3988(3) 0.9826(3) 0.0179(6) Uani 1 1 d . . .
H1 H 0.7728 0.4667 1.0088 0.021 Uiso 1 1 calc R . .
C15 C 0.9695(2) 0.3030(3) 0.4045(2) 0.0159(6) Uani 1 1 d . . .
Si Si 0.74599(6) 0.23261(6) 0.74063(6) 0.01171(16) Uani 1 1 d . . .
C14 C 0.9601(2) 0.1966(3) 0.3732(3) 0.0169(6) Uani 1 1 d . . .
H14 H 1.0016 0.1845 0.2988 0.02 Uiso 1 1 calc R . .
C7 C 0.6595(2) 0.4168(2) 0.8375(2) 0.0133(5) Uani 1 1 d . . .
C16 C 0.9096(2) 0.3239(3) 0.5120(2) 0.0149(5) Uani 1 1 d . . .
H16 H 0.917 0.3973 0.5316 0.018 Uiso 1 1 calc R . .
C11 C 0.4861(3) 0.5610(3) 0.8054(3) 0.0178(6) Uani 1 1 d . . .
H11 H 0.4372 0.6297 0.8216 0.021 Uiso 1 1 calc R . .
C12 C 0.5876(3) 0.5172(3) 0.8621(3) 0.0163(6) Uani 1 1 d . . .
H12 H 0.6084 0.5555 0.9176 0.02 Uiso 1 1 calc R . .
C22 C 0.6171(2) -0.1145(3) 0.8437(3) 0.0164(6) Uani 1 1 d . . .
C25 C 0.4104(3) 0.0827(4) 0.6169(3) 0.0338(8) Uani 1 1 d . . .
H25 H 0.4721 0.0181 0.6301 0.041 Uiso 1 1 calc R . .
C28 C 0.2335(3) 0.2715(4) 0.5773(3) 0.0339(8) Uani 1 1 d . . .
H28 H 0.1724 0.3367 0.5644 0.041 Uiso 1 1 calc R . .
C27 C 0.3476(4) 0.2829(4) 0.5094(3) 0.0347(8) Uani 1 1 d . . .
H27 H 0.3656 0.3557 0.4496 0.042 Uiso 1 1 calc R . .
C29 C 0.2080(3) 0.1658(4) 0.6636(3) 0.0351(8) Uani 1 1 d . . .
H29 H 0.1285 0.1584 0.7086 0.042 Uiso 1 1 calc R . .
C30 C 0.2956(3) 0.0698(4) 0.6863(3) 0.0346(8) Uani 1 1 d . . .
C26 C 0.4355(3) 0.1877(4) 0.5294(3) 0.0343(8) Uani 1 1 d . . .
H26 H 0.514 0.1947 0.4823 0.041 Uiso 1 1 calc R . .
C31 C 0.2690(5) -0.0453(5) 0.7831(4) 0.0643(14) Uani 1 1 d . . .
H31A H 0.303 -0.1154 0.7526 0.097 Uiso 1 1 calc R . .
H31B H 0.1805 -0.049 0.8061 0.097 Uiso 1 1 calc R . .
H31C H 0.3062 -0.0463 0.8536 0.097 Uiso 1 1 calc R . .

loop_
_atom_site_aniso_label
_atom_site_aniso_U_11
_atom_site_aniso_U_22
_atom_site_aniso_U_33
_atom_site_aniso_U_23
_atom_site_aniso_U_13
_atom_site_aniso_U_12
Br2 0.01796(17) 0.02779(19) 0.0389(2) -0.01213(15) -0.01478(14) 0.00685(13)
Br4 0.02599(18) 0.01564(17) 0.02217(18) -0.00647(12) 0.01070(13) -0.00657(12)
Br3 0.02297(18) 0.02780(19) 0.01842(17) -0.00366(13) 0.00472(13) -0.01288(13)
Br1 0.02024(18) 0.0510(2) 0.02520(19) -0.01598(16) -0.01235(14) 0.01344(15)
C6 0.0125(13) 0.0151(13) 0.0106(12) -0.0013(10) 0.0016(10) -0.0044(11)
C18 0.0071(12) 0.0172(13) 0.0149(13) -0.0055(11) -0.0038(10) 0.0006(10)
C2 0.0181(14) 0.0293(17) 0.0173(14) -0.0086(12) -0.0047(12) -0.0010(12)
C19 0.0074(12) 0.0187(14) 0.0142(13) -0.0045(11) -0.0028(10) 0.0010(10)
C8 0.0130(13) 0.0146(13) 0.0132(13) -0.0040(10) 0.0018(10) -0.0047(10)
C10 0.0106(13) 0.0200(14) 0.0204(14) -0.0027(11) -0.0046(11) 0.0003(11)
C24 0.0120(12) 0.0182(14) 0.0167(13) -0.0086(11) -0.0003(10) -0.0015(11)
C4 0.0127(13) 0.0209(14) 0.0140(13) -0.0038(11) 0.0012(11) 0.0000(11)
C23 0.0146(13) 0.0173(14) 0.0192(14) -0.0063(11) -0.0016(11) -0.0025(11)
C5 0.0122(13) 0.0164(13) 0.0124(13) -0.0044(10) 0.0028(10) -0.0047(10)
C9 0.0135(13) 0.0157(14) 0.0185(14) -0.0050(11) -0.0025(11) -0.0041(11)
C20 0.0103(12) 0.0138(13) 0.0177(13) -0.0063(11) -0.0042(10) 0.0024(10)
C17 0.0086(12) 0.0188(14) 0.0146(13) -0.0062(11) -0.0027(10) -0.0009(10)
C21 0.0115(13) 0.0157(13) 0.0159(14) -0.0057(11) 0.0002(11) -0.0003(10)
C3 0.0138(13) 0.0294(16) 0.0166(14) -0.0049(12) -0.0044(11) 0.0010(12)
C13 0.0127(13) 0.0190(14) 0.0181(14) -0.0083(11) -0.0009(11) -0.0001(11)
C1 0.0167(14) 0.0200(14) 0.0188(14) -0.0072(12) -0.0029(11) -0.0029(11)
C15 0.0103(12) 0.0206(14) 0.0145(13) 0.0007(11) -0.0014(10) -0.0056(11)
Si 0.0095(3) 0.0134(4) 0.0127(3) -0.0049(3) -0.0004(3) -0.0014(3)
C14 0.0127(13) 0.0240(15) 0.0138(13) -0.0060(11) -0.0001(10) -0.0006(11)
C7 0.0112(12) 0.0142(13) 0.0127(13) -0.0019(10) 0.0018(10) -0.0037(10)
C16 0.0102(12) 0.0187(14) 0.0168(14) -0.0043(11) -0.0036(11) -0.0026(11)
C11 0.0139(13) 0.0181(14) 0.0209(15) -0.0068(11) 0.0015(11) -0.0008(11)
C12 0.0170(14) 0.0165(14) 0.0159(14) -0.0058(11) -0.0001(11) -0.0034(11)
C22 0.0107(12) 0.0185(14) 0.0172(14) -0.0030(11) 0.0045(10) -0.0038(11)
C25 0.0211(16) 0.047(2) 0.040(2) -0.0199(17) -0.0118(15) 0.0041(15)
C28 0.0304(18) 0.039(2) 0.0365(19) -0.0164(16) -0.0078(15) 0.0002(15)
C27 0.042(2) 0.0331(19) 0.0352(19) -0.0131(15) -0.0058(16) -0.0155(16)
C29 0.0206(16) 0.054(2) 0.0321(19) -0.0182(17) 0.0034(14) -0.0029(16)
C30 0.0368(19) 0.046(2) 0.0226(17) -0.0056(15) -0.0089(15) -0.0109(17)
C26 0.0209(16) 0.055(2) 0.0357(19) -0.0255(18) 0.0025(14) -0.0143(16)
C31 0.076(3) 0.064(3) 0.043(3) 0.013(2) -0.020(2) -0.015(3)

loop_
_atom_type_symbol
_atom_type_description
_atom_type_scat_dispersion_real
_atom_type_scat_dispersion_imag
_atom_type_scat_source
C C 0.0181 0.0091 'International Tables Vol C Tables 4.2.6.8 and 6.1.1.4'
H H 0 0 'International Tables Vol C Tables 4.2.6.8 and 6.1.1.4'
Si Si 0.2541 0.3302 'International Tables Vol C Tables 4.2.6.8 and 6.1.1.4'
Br Br -0.6763 1.2805 'International Tables Vol C Tables 4.2.6.8 and 6.1.1.4'

loop_
_geom_angle_atom_site_label_1
_geom_angle_atom_site_label_2
_geom_angle_atom_site_label_3
_geom_angle
_geom_angle_site_symmetry_1
_geom_angle_site_symmetry_3
_geom_angle_publ_flag
C1 C6 C5 119.6(3) . . ?
C1 C6 C7 125.5(3) . . ?
C5 C6 C7 114.9(2) . . ?
C13 C18 C17 119.3(3) . . ?
C13 C18 C19 125.5(3) . . ?
C17 C18 C19 115.2(2) . . ?
C1 C2 C3 119.2(3) . . ?
C1 C2 H2 120.4 . . ?
C3 C2 H2 120.4 . . ?
C24 C19 C20 119.8(2) . . ?
C24 C19 C18 125.2(2) . . ?
C20 C19 C18 114.9(2) . . ?
C9 C8 C7 119.7(3) . . ?
C9 C8 Si 131.6(2) . . ?
C7 C8 Si 108.7(2) . . ?
C9 C10 C11 121.5(3) . . ?
C9 C10 Br2 119.9(2) . . ?
C11 C10 Br2 118.6(2) . . ?
C23 C24 C19 119.9(3) . . ?
C23 C24 H24 120 . . ?
C19 C24 H24 120 . . ?
C5 C4 C3 119.1(3) . . ?
C5 C4 H4 120.4 . . ?
C3 C4 H4 120.4 . . ?
C22 C23 C24 119.2(3) . . ?
C22 C23 H23 120.4 . . ?
C24 C23 H23 120.4 . . ?
C4 C5 C6 120.2(3) . . ?
C4 C5 Si 130.8(2) . . ?
C6 C5 Si 109.0(2) . . ?
C10 C9 C8 118.9(3) . . ?
C10 C9 H9 120.5 . . ?
C8 C9 H9 120.5 . . ?
C21 C20 C19 119.9(2) . . ?
C21 C20 Si 130.8(2) . . ?
C19 C20 Si 109.2(2) . . ?
C16 C17 C18 120.5(2) . . ?
C16 C17 Si 130.7(2) . . ?
C18 C17 Si 108.8(2) . . ?
C20 C21 C22 119.0(2) . . ?
C20 C21 H21 120.5 . . ?
C22 C21 H21 120.5 . . ?
C2 C3 C4 121.6(3) . . ?
C2 C3 Br1 119.7(2) . . ?
C4 C3 Br1 118.7(2) . . ?
C14 C13 C18 120.2(3) . . ?
C14 C13 H13 119.9 . . ?
C18 C13 H13 119.9 . . ?
C2 C1 C6 120.2(3) . . ?
C2 C1 H1 119.9 . . ?
C6 C1 H1 119.9 . . ?
C16 C15 C14 121.9(3) . . ?
C16 C15 Br3 119.3(2) . . ?
C14 C15 Br3 118.8(2) . . ?
C8 Si C20 121.42(12) . . ?
C8 Si C5 91.93(12) . . ?
C20 Si C5 118.54(12) . . ?
C8 Si C17 118.56(12) . . ?
C20 Si C17 91.75(12) . . ?
C5 Si C17 117.16(12) . . ?
C13 C14 C15 119.4(3) . . ?
C13 C14 H14 120.3 . . ?
C15 C14 H14 120.3 . . ?
C12 C7 C8 120.2(3) . . ?
C12 C7 C6 124.4(3) . . ?
C8 C7 C6 115.4(2) . . ?
C15 C16 C17 118.8(3) . . ?
C15 C16 H16 120.6 . . ?
C17 C16 H16 120.6 . . ?
C12 C11 C10 119.7(3) . . ?
C12 C11 H11 120.2 . . ?
C10 C11 H11 120.2 . . ?
C11 C12 C7 120.0(3) . . ?
C11 C12 H12 120 . . ?
C7 C12 H12 120 . . ?
C23 C22 C21 122.1(3) . . ?
C23 C22 Br4 119.7(2) . . ?
C21 C22 Br4 118.1(2) . . ?
C26 C25 C30 120.8(4) . . ?
C26 C25 H25 119.6 . . ?
C30 C25 H25 119.6 . . ?
C29 C28 C27 120.1(4) . . ?
C29 C28 H28 120 . . ?
C27 C28 H28 120 . . ?
C26 C27 C28 119.3(4) . . ?
C26 C27 H27 120.3 . . ?
C28 C27 H27 120.3 . . ?
C28 C29 C30 121.4(3) . . ?
C28 C29 H29 119.3 . . ?
C30 C29 H29 119.3 . . ?
C29 C30 C25 117.8(3) . . ?
C29 C30 C31 121.7(4) . . ?
C25 C30 C31 120.5(4) . . ?
C25 C26 C27 120.5(3) . . ?
C25 C26 H26 119.7 . . ?
C27 C26 H26 119.7 . . ?
C30 C31 H31A 109.5 . . ?
C30 C31 H31B 109.5 . . ?
H31A C31 H31B 109.5 . . ?
C30 C31 H31C 109.5 . . ?
H31A C31 H31C 109.5 . . ?
H31B C31 H31C 109.5 . . ?

loop_
_geom_bond_atom_site_label_1
_geom_bond_atom_site_label_2
_geom_bond_distance
_geom_bond_site_symmetry_2
_geom_bond_publ_flag
Br2 C10 1.890(3) . ?
Br4 C22 1.903(3) . ?
Br3 C15 1.900(3) . ?
Br1 C3 1.892(3) . ?
C6 C1 1.397(4) . ?
C6 C5 1.412(4) . ?
C6 C7 1.481(4) . ?
C18 C13 1.398(4) . ?
C18 C17 1.416(4) . ?
C18 C19 1.479(4) . ?
C2 C1 1.389(4) . ?
C2 C3 1.388(5) . ?
C2 H2 0.95 . ?
C19 C24 1.398(4) . ?
C19 C20 1.415(4) . ?
C8 C9 1.395(4) . ?
C8 C7 1.416(4) . ?
C8 Si 1.863(3) . ?
C10 C9 1.393(4) . ?
C10 C11 1.395(4) . ?
C24 C23 1.394(4) . ?
C24 H24 0.95 . ?
C4 C5 1.381(4) . ?
C4 C3 1.394(4) . ?
C4 H4 0.95 . ?
C23 C22 1.383(4) . ?
C23 H23 0.95 . ?
C5 Si 1.868(3) . ?
C9 H9 0.95 . ?
C20 C21 1.387(4) . ?
C20 Si 1.863(3) . ?
C17 C16 1.389(4) . ?
C17 Si 1.869(3) . ?
C21 C22 1.388(4) . ?
C21 H21 0.95 . ?
C13 C14 1.391(4) . ?
C13 H13 0.95 . ?
C1 H1 0.95 . ?
C15 C16 1.385(4) . ?
C15 C14 1.390(4) . ?
C14 H14 0.95 . ?
C7 C12 1.394(4) . ?
C16 H16 0.95 . ?
C11 C12 1.383(4) . ?
C11 H11 0.95 . ?
C12 H12 0.95 . ?
C25 C26 1.375(6) . ?
C25 C30 1.393(5) . ?
C25 H25 0.95 . ?
C28 C29 1.374(6) . ?
C28 C27 1.379(5) . ?
C28 H28 0.95 . ?
C27 C26 1.378(6) . ?
C27 H27 0.95 . ?
C29 C30 1.385(6) . ?
C29 H29 0.95 . ?
C30 C31 1.511(6) . ?
C26 H26 0.95 . ?
C31 H31A 0.98 . ?
C31 H31B 0.98 . ?
C31 H31C 0.98 . ?
